data_4331316
loop_
_publ_author_name
'Xiao-Yan Chen'
'George S. Goff'
'William C. Ewing'
'Brian L. Scott'
'Wolfgang Runde'

_publ_section_title
;
 Solid-State and Solution-State Coordination Chemistry of Lanthanide(III)
 Complexes with \a-Hydroxyisobutyric Acid
;
_journal_name_full 'Inorganic Chemistry'
_journal_page_first 13254
_journal_page_last 13263
_journal_paper_doi 10.1021/ic301775d
_journal_volume 51
_journal_year 2012
_chemical_formula_sum 'C8 H20 N O12 Sm'
_chemical_formula_weight 472.60
_chemical_name_systematic
; 
 ? 
;
_space_group_IT_number 15
_symmetry_cell_setting monoclinic
_symmetry_space_group_name_Hall '-C 2yc'
_symmetry_space_group_name_H-M 'C 1 2/c 1'
_atom_sites_solution_hydrogens geom
_atom_sites_solution_primary direct
_atom_sites_solution_secondary difmap
_audit_creation_method SHELXL-97
_cell_angle_alpha 90.00
_cell_angle_beta 92.771(4)
_cell_angle_gamma 90.00
_cell_formula_units_Z 4
_cell_length_a 8.903(3)
_cell_length_b 8.533(3)
_cell_length_c 20.973(8)
_cell_measurement_temperature 120(1)
_cell_volume 1591.4(10)
_computing_cell_refinement 'SAINT+, v. 7.66a (Bruker AXS, 2009)'
_computing_data_collection 'APEX II, v. 7.0 (Bruker AXS, 2009)'
_computing_data_reduction 'SAINT+, v. 7.66a (Bruker AXS, 2009)'
_computing_molecular_graphics 'SHELXTL, v. 6.14, (Bruker AXS, 2000)'
_computing_publication_material 'SHELXTL, v. 6.14, (Bruker AXS, 2000)'
_computing_structure_refinement 'SHELXL-97 (Sheldrick, 1997)'
_computing_structure_solution 'SHELXS-97 (Sheldrick, 1990)'
_diffrn_ambient_temperature 120(1)
_diffrn_measured_fraction_theta_full 1.000
_diffrn_measured_fraction_theta_max 0.918
_diffrn_measurement_device_type 'Bruker D8 with APEXII CCD'
_diffrn_measurement_method '\w scans'
_diffrn_radiation_monochromator graphite
_diffrn_radiation_source 'fine-focus sealed tube'
_diffrn_radiation_type MoK\a
_diffrn_radiation_wavelength 0.71073
_diffrn_reflns_av_R_equivalents 0.0503
_diffrn_reflns_av_sigmaI/netI 0.0203
_diffrn_reflns_limit_h_max 11
_diffrn_reflns_limit_h_min -11
_diffrn_reflns_limit_k_max 11
_diffrn_reflns_limit_k_min 0
_diffrn_reflns_limit_l_max 0
_diffrn_reflns_limit_l_min -26
_diffrn_reflns_number 17765
_diffrn_reflns_theta_full 25.00
_diffrn_reflns_theta_max 28.27
_diffrn_reflns_theta_min 1.94
_diffrn_standards_decay_% 0
_diffrn_standards_interval_count 0
_diffrn_standards_interval_time 0
_diffrn_standards_number 0
_exptl_absorpt_coefficient_mu 3.749
_exptl_absorpt_correction_T_max 0.8645
_exptl_absorpt_correction_T_min 0.5518
_exptl_absorpt_correction_type multi-scan
_exptl_absorpt_process_details 'SADABS v. 1 (Sheldrick, 2008)'
_exptl_crystal_colour colorless
_exptl_crystal_density_diffrn 1.972
_exptl_crystal_description 'rectangular plate'
_exptl_crystal_F_000 932
_exptl_crystal_size_max 0.18
_exptl_crystal_size_mid 0.14
_exptl_crystal_size_min 0.04
_refine_diff_density_max 0.972
_refine_diff_density_min -1.498
_refine_diff_density_rms 0.157
_refine_ls_extinction_method none
_refine_ls_goodness_of_fit_ref 1.929
_refine_ls_hydrogen_treatment mixed
_refine_ls_matrix_type full
_refine_ls_number_parameters 120
_refine_ls_number_reflns 2256
_refine_ls_number_restraints 1
_refine_ls_restrained_S_all 1.932
_refine_ls_R_factor_all 0.0325
_refine_ls_R_factor_gt 0.0322
_refine_ls_shift/su_max 0.001
_refine_ls_shift/su_mean 0.000
_refine_ls_structure_factor_coef Fsqd
_refine_ls_weighting_details 'calc w=1/[\s^2^(Fo^2^)+(0.0301P)^2^+0.0000P] where P=(Fo^2^+2Fc^2^)/3'
_refine_ls_weighting_scheme calc
_refine_ls_wR_factor_gt 0.0773
_refine_ls_wR_factor_ref 0.0774
_reflns_number_gt 2235
_reflns_number_total 2256
_reflns_threshold_expression >2sigma(I)
_cod_data_source_file ic301775d_si_001_5.cif
_cod_data_source_block apx1435_hklf5
_cod_original_sg_symbol_H-M 'C 2/c'
_cod_database_code 4331316

loop_
_symmetry_equiv_pos_as_xyz
'x, y, z'
'-x, y, -z+1/2'
'x+1/2, y+1/2, z'
'-x+1/2, y+1/2, -z+1/2'
'-x, -y, -z'
'x, -y, z-1/2'
'-x+1/2, -y+1/2, -z'
'x+1/2, -y+1/2, z-1/2'

loop_
_atom_site_label
_atom_site_type_symbol
_atom_site_fract_x
_atom_site_fract_y
_atom_site_fract_z
_atom_site_U_iso_or_equiv
_atom_site_adp_type
_atom_site_occupancy
_atom_site_symmetry_multiplicity
_atom_site_calc_flag
_atom_site_refinement_flags
Sm1 Sm 0.0000 0.39899(4) 0.2500 0.00895(10) Uani 1 2 d S
N1 N 0.6735(10) 0.1783(10) 0.0210(4) 0.0189(19) Uani 0.50 1 d PD
O1 O -0.0092(5) 0.2591(4) 0.14792(16) 0.0177(8) Uani 1 1 d .
O2 O 0.1851(4) 0.2015(4) 0.23574(15) 0.0165(8) Uani 1 1 d .
O3 O 0.2860(4) -0.0027(4) 0.18816(16) 0.0157(7) Uani 1 1 d .
O4 O 0.1085(4) 0.5860(4) 0.18074(17) 0.0219(9) Uani 1 1 d .
O5 O 0.5806(5) 0.0883(5) 0.05049(19) 0.0323(11) Uani 1 1 d D
O6 O 0.6824(11) 0.1782(12) -0.0384(4) 0.022(2) Uani 0.50 1 d P
O6' O 0.7634(11) 0.2684(10) 0.0527(5) 0.023(2) Uani 0.50 1 d P
C1 C 0.0842(5) 0.1295(5) 0.1316(2) 0.0117(10) Uani 1 1 d .
C2 C -0.0105(8) -0.0162(6) 0.1212(2) 0.0214(11) Uani 1 1 d .
H2A H -0.0718 -0.0316 0.1571 0.032 Uiso 1 1 calc R
H2B H 0.0540 -0.1053 0.1168 0.032 Uiso 1 1 calc R
H2C H -0.0737 -0.0042 0.0832 0.032 Uiso 1 1 calc R
C3 C 0.1711(6) 0.1712(7) 0.0729(3) 0.0217(12) Uani 1 1 d .
H3A H 0.1025 0.1788 0.0362 0.033 Uiso 1 1 calc R
H3B H 0.2442 0.0912 0.0657 0.033 Uiso 1 1 calc R
H3C H 0.2212 0.2698 0.0797 0.033 Uiso 1 1 calc R
C4 C 0.1945(6) 0.1094(6) 0.1902(2) 0.0134(9) Uani 1 1 d .
H1 H -0.062(10) 0.258(11) 0.129(4) 0.080 Uiso 1 1 d .

loop_
_atom_site_aniso_label
_atom_site_aniso_U_11
_atom_site_aniso_U_22
_atom_site_aniso_U_33
_atom_site_aniso_U_23
_atom_site_aniso_U_13
_atom_site_aniso_U_12
Sm1 0.00718(15) 0.00867(15) 0.01097(14) 0.000 0.00030(15) 0.000
N1 0.020(5) 0.014(5) 0.022(5) -0.005(4) -0.006(4) 0.010(4)
O1 0.0188(17) 0.0178(18) 0.0156(16) -0.0067(13) -0.0087(18) 0.0105(19)
O2 0.0156(17) 0.0156(19) 0.018(2) -0.0019(15) -0.0025(14) 0.0048(16)
O3 0.0135(18) 0.0173(19) 0.0159(17) -0.0014(14) -0.0031(14) 0.0063(16)
O4 0.023(2) 0.023(2) 0.0199(18) 0.0054(16) -0.0021(15) -0.0144(19)
O5 0.036(3) 0.036(3) 0.025(2) -0.0018(18) -0.0003(17) -0.014(2)
O6 0.021(5) 0.031(6) 0.014(4) -0.002(4) -0.003(4) -0.001(4)
O6' 0.022(6) 0.016(5) 0.028(5) -0.007(4) -0.015(4) -0.002(4)
C1 0.008(2) 0.011(2) 0.016(2) -0.0009(17) -0.0011(17) 0.0040(17)
C2 0.020(2) 0.018(3) 0.026(2) 0.000(2) -0.005(3) 0.004(3)
C3 0.020(3) 0.026(3) 0.020(3) 0.003(2) 0.003(2) 0.003(3)
C4 0.008(2) 0.015(2) 0.017(2) 0.004(2) -0.0001(18) -0.002(2)

loop_
_atom_type_symbol
_atom_type_description
_atom_type_scat_dispersion_real
_atom_type_scat_dispersion_imag
_atom_type_scat_source
C C 0.0033 0.0016 'International Tables Vol C Tables 4.2.6.8 and 6.1.1.4'
H H 0.0000 0.0000 'International Tables Vol C Tables 4.2.6.8 and 6.1.1.4'
O O 0.0106 0.0060 'International Tables Vol C Tables 4.2.6.8 and 6.1.1.4'
Sm Sm -0.1638 3.4418 'International Tables Vol C Tables 4.2.6.8 and 6.1.1.4'
N N 0.0061 0.0033 'International Tables Vol C Tables 4.2.6.8 and 6.1.1.4'

loop_
_geom_angle_atom_site_label_1
_geom_angle_atom_site_label_2
_geom_angle_atom_site_label_3
_geom_angle
_geom_angle_site_symmetry_1
_geom_angle_site_symmetry_3
O2 Sm1 O2 90.13(18) . 2
O2 Sm1 O4 148.07(12) . 2
O2 Sm1 O4 95.36(13) 2 2
O2 Sm1 O4 95.36(13) . .
O2 Sm1 O4 148.07(12) 2 .
O4 Sm1 O4 96.35(19) 2 .
O2 Sm1 O3 135.50(11) . 3_455
O2 Sm1 O3 77.28(12) 2 3_455
O4 Sm1 O3 76.23(12) 2 3_455
O4 Sm1 O3 76.85(13) . 3_455
O2 Sm1 O3 77.28(12) . 4
O2 Sm1 O3 135.50(11) 2 4
O4 Sm1 O3 76.85(13) 2 4
O4 Sm1 O3 76.23(12) . 4
O3 Sm1 O3 139.15(18) 3_455 4
O2 Sm1 O1 62.63(12) . .
O2 Sm1 O1 76.77(14) 2 .
O4 Sm1 O1 149.13(13) 2 .
O4 Sm1 O1 77.98(14) . .
O3 Sm1 O1 72.92(12) 3_455 .
O3 Sm1 O1 129.34(15) 4 .
O2 Sm1 O1 76.77(14) . 2
O2 Sm1 O1 62.64(12) 2 2
O4 Sm1 O1 77.99(14) 2 2
O4 Sm1 O1 149.13(14) . 2
O3 Sm1 O1 129.35(15) 3_455 2
O3 Sm1 O1 72.92(12) 4 2
O1 Sm1 O1 121.65(18) . 2
O6 N1 O6' 116.9(9) . .
O6 N1 O5 122.9(9) . .
O6' N1 O5 120.2(9) . .
O6 N1 O6' 22.0(5) . 7_655
O6' N1 O6' 94.9(8) . 7_655
O5 N1 O6' 144.9(8) . 7_655
O6 N1 O6 97.1(7) . 7_655
O6' N1 O6 19.8(6) . 7_655
O5 N1 O6 140.0(7) . 7_655
O6' N1 O6 75.1(5) 7_655 7_655
C1 O1 Sm1 126.0(3) . .
C1 O1 H1 106(9) . .
Sm1 O1 H1 125(9) . .
C4 O2 Sm1 128.0(3) . .
C4 O3 Sm1 138.2(3) . 3_545
O6' O6 N1 118.7(15) 7_655 .
O6' O6 N1 35.8(11) 7_655 7_655
N1 O6 N1 82.9(7) . 7_655
O6 O6' N1 124.4(16) 7_655 .
O6 O6' N1 39.3(11) 7_655 7_655
N1 O6' N1 85.1(8) . 7_655
O1 C1 C2 110.0(4) . .
O1 C1 C3 109.5(4) . .
C2 C1 C3 112.0(4) . .
O1 C1 C4 104.5(4) . .
C2 C1 C4 110.6(4) . .
C3 C1 C4 109.8(4) . .
C1 C2 H2A 109.5 . .
C1 C2 H2B 109.5 . .
H2A C2 H2B 109.5 . .
C1 C2 H2C 109.5 . .
H2A C2 H2C 109.5 . .
H2B C2 H2C 109.5 . .
C1 C3 H3A 109.5 . .
C1 C3 H3B 109.5 . .
H3A C3 H3B 109.5 . .
C1 C3 H3C 109.5 . .
H3A C3 H3C 109.5 . .
H3B C3 H3C 109.5 . .
O2 C4 O3 125.0(5) . .
O2 C4 C1 118.5(5) . .
O3 C4 C1 116.5(4) . .

loop_
_geom_bond_atom_site_label_1
_geom_bond_atom_site_label_2
_geom_bond_distance
_geom_bond_site_symmetry_2
Sm1 O2 2.386(4) .
Sm1 O2 2.386(4) 2
Sm1 O4 2.393(4) 2
Sm1 O4 2.393(4) .
Sm1 O3 2.404(4) 3_455
Sm1 O3 2.404(4) 4
Sm1 O1 2.449(3) .
Sm1 O1 2.449(3) 2
N1 O6 1.250(12) .
N1 O6' 1.275(12) .
N1 O5 1.306(9) .
N1 O6' 1.731(13) 7_655
N1 O6 1.798(13) 7_655
O1 C1 1.435(6) .
O1 H1 0.60(8) .
O2 C4 1.243(6) .
O3 C4 1.258(6) .
O3 Sm1 2.404(4) 3_545
O6 O6' 0.738(10) 7_655
O6 N1 1.798(13) 7_655
O6' O6 0.738(10) 7_655
O6' N1 1.731(13) 7_655
C1 C2 1.512(7) .
C1 C3 1.529(7) .
C1 C4 1.544(6) .
C2 H2A 0.9600 .
C2 H2B 0.9600 .
C2 H2C 0.9600 .
C3 H3A 0.9600 .
C3 H3B 0.9600 .
C3 H3C 0.9600 .
